data_2240896
loop_
_publ_author_name
'Akkurt, Mehmet'
'Horton, Peter N.'
'Younes, Sabry H. H.'
'Mohamed, Shaaban K.'
'Albayati, Mustafa R.'

_publ_section_title
;
 Crystal structure of
 3-amino-1-(4-hydroxyphenyl)-1<i>H</i>-benzo[<i>f</i>]chromene-2-carbonitrile
;
_journal_coeditor_code TK5372
_journal_issue 8
_journal_name_full 'Acta Crystallographica Section E'
_journal_page_first o536
_journal_page_last o537
_journal_paper_doi 10.1107/S2056989015012566
_journal_volume 71
_journal_year 2015
_chemical_formula_iupac 'C20 H14 N2 O2'
_chemical_formula_moiety 'C20 H14 N2 O2'
_chemical_formula_sum 'C20 H14 N2 O2'
_chemical_formula_weight 314.33
_chemical_name_systematic
;
3-Amino-1-(4-hydroxyphenyl)-1<i>H</i>-benzo[<i>f</i>]chromene-2-carbonitrile
;
_space_group_crystal_system monoclinic
_space_group_IT_number 14
_space_group_name_Hall '-P 2ybc'
_space_group_name_H-M_alt 'P 1 21/c 1'
_symmetry_space_group_name_Hall '-P 2ybc'
_symmetry_space_group_name_H-M 'P 1 21/c 1'
_atom_sites_solution_hydrogens mixed
_audit_creation_method SHELXL-2013
_cell_angle_alpha 90
_cell_angle_beta 96.9920(10)
_cell_angle_gamma 90
_cell_formula_units_Z 4
_cell_length_a 12.1086(8)
_cell_length_b 13.1418(9)
_cell_length_c 10.1552(7)
_cell_measurement_reflns_used 17749
_cell_measurement_temperature 100(2)
_cell_measurement_theta_max 27.5
_cell_measurement_theta_min 2.3
_cell_volume 1603.97(19)
_computing_cell_refinement
;
<i>CrystalClear-SM Expert</i> (Rigaku, 2012)
;
_computing_data_collection
;
<i>CrystalClear-SM Expert</i> (Rigaku, 2012)
;
_computing_data_reduction
;
<i>CrystalClear-SM Expert</i> (Rigaku, 2012)
;
_computing_molecular_graphics
;
ORTEP-3 for Windows (Farrugia, 2012)
;
_computing_publication_material
;
WinGX (Farrugia, 2012)
;
_computing_structure_refinement
;
SHELXL2012 (Sheldrick, 2015)
;
_computing_structure_solution
;
SHELXS97 (Sheldrick, 2008)
;
_diffrn_ambient_temperature 100(2)
_diffrn_detector_area_resol_mean 28.5714
_diffrn_measured_fraction_theta_full 0.997
_diffrn_measured_fraction_theta_max 0.998
_diffrn_measurement_device 'four-circle \k diffractometer'
_diffrn_measurement_device_type 'Rigaku AFC12 (Right)'
_diffrn_measurement_method 'profile data from \w-scans'
_diffrn_radiation_type MoK\a
_diffrn_radiation_wavelength 0.71075
_diffrn_reflns_av_R_equivalents 0.0299
_diffrn_reflns_limit_h_max 15
_diffrn_reflns_limit_h_min -15
_diffrn_reflns_limit_k_max 14
_diffrn_reflns_limit_k_min -17
_diffrn_reflns_limit_l_max 13
_diffrn_reflns_limit_l_min -12
_diffrn_reflns_number 17411
_diffrn_reflns_theta_full 25.242
_diffrn_reflns_theta_max 27.485
_diffrn_reflns_theta_min 2.920
_exptl_absorpt_coefficient_mu 0.086
_exptl_absorpt_correction_T_max 1.000
_exptl_absorpt_correction_T_min 0.738
_exptl_absorpt_correction_type multi-scan
_exptl_absorpt_process_details
;
(<i>CrystalClear-SM Expert</i>; Rigaku, 2012)
;
_exptl_crystal_colour colourless
_exptl_crystal_density_diffrn 1.302
_exptl_crystal_description blade
_exptl_crystal_F_000 656
_exptl_crystal_size_max 0.210
_exptl_crystal_size_mid 0.080
_exptl_crystal_size_min 0.070
_refine_diff_density_max 0.260
_refine_diff_density_min -0.179
_refine_ls_extinction_method none
_refine_ls_goodness_of_fit_ref 1.055
_refine_ls_hydrogen_treatment mixed
_refine_ls_matrix_type full
_refine_ls_number_parameters 229
_refine_ls_number_reflns 3679
_refine_ls_number_restraints 3
_refine_ls_restrained_S_all 1.055
_refine_ls_R_factor_all 0.0386
_refine_ls_R_factor_gt 0.0338
_refine_ls_shift/su_max 0.001
_refine_ls_shift/su_mean 0.000
_refine_ls_structure_factor_coef Fsqd
_refine_ls_weighting_details 'w=1/[\s^2^(Fo^2^)+(0.0425P)^2^+0.4007P] where P=(Fo^2^+2Fc^2^)/3'
_refine_ls_weighting_scheme calc
_refine_ls_wR_factor_gt 0.0890
_refine_ls_wR_factor_ref 0.0923
_reflns_number_gt 3251
_reflns_number_total 3679
_reflns_threshold_expression 'I > 2\s(I)'
_cod_data_source_file tk5372sup1.cif
_cod_data_source_block I
_cod_database_code 2240896
_shelx_space_group_comment
;
The symmetry employed for this shelxl refinement is uniquely defined
by the following loop, which should always be used as a source of
symmetry information in preference to the above space-group names.
They are only intended as comments.
;
_shelx_estimated_absorpt_t_min 0.982
_shelx_estimated_absorpt_t_max 0.994
_shelxl_version_number 2.013

loop_
_space_group_symop_operation_xyz
'x, y, z'
'-x, y+1/2, -z+1/2'
'-x, -y, -z'
'x, -y-1/2, z-1/2'

loop_
_atom_site_type_symbol
_atom_site_label
_atom_site_fract_x
_atom_site_fract_y
_atom_site_fract_z
_atom_site_U_iso_or_equiv
_atom_site_adp_type
_atom_site_calc_flag
_atom_site_occupancy
C C1 0.33983(8) 0.47639(8) 1.11802(10) 0.0237(2) Uani d 1
C C2 0.31777(8) 0.53512(7) 1.00751(9) 0.0225(2) Uani d 1
C C3 0.22804(8) 0.50920(7) 0.89492(9) 0.02158(19) Uani d 1
H H3 0.1865 0.5730 0.8672 0.026 Uiso calc 1
C C4 0.14741(8) 0.43453(7) 0.94430(10) 0.0234(2) Uani d 1
C C5 0.04093(8) 0.41495(8) 0.87013(10) 0.0261(2) Uani d 1
C C6 0.00288(9) 0.46750(8) 0.75126(11) 0.0295(2) Uani d 1
H H6 0.0494 0.5170 0.7178 0.035 Uiso calc 1
C C7 -0.10048(9) 0.44795(9) 0.68361(12) 0.0356(3) Uani d 1
H H7 -0.1250 0.4847 0.6049 0.043 Uiso calc 1
C C8 -0.17001(9) 0.37399(10) 0.73009(13) 0.0380(3) Uani d 1
H H8 -0.2408 0.3603 0.6822 0.046 Uiso calc 1
C C9 -0.13586(9) 0.32188(9) 0.84389(13) 0.0363(3) Uani d 1
H H9 -0.1836 0.2722 0.8747 0.044 Uiso calc 1
C C10 -0.03025(9) 0.34047(8) 0.91728(11) 0.0300(2) Uani d 1
C C11 0.00527(9) 0.28765(9) 1.03649(12) 0.0348(3) Uani d 1
H H11 -0.0417 0.2374 1.0675 0.042 Uiso calc 1
C C12 0.10573(9) 0.30770(8) 1.10727(12) 0.0325(2) Uani d 1
H H12 0.1287 0.2723 1.1875 0.039 Uiso calc 1
C C13 0.17513(8) 0.38188(8) 1.05958(10) 0.0256(2) Uani d 1
C C14 0.38247(9) 0.62331(8) 0.99791(10) 0.0264(2) Uani d 1
C C15 0.27956(8) 0.46801(7) 0.77552(9) 0.02106(19) Uani d 1
C C16 0.32470(8) 0.37029(7) 0.77790(10) 0.0233(2) Uani d 1
H H16 0.3201 0.3280 0.8529 0.028 Uiso calc 1
C C17 0.37626(8) 0.33360(7) 0.67264(10) 0.0237(2) Uani d 1
H H17 0.4067 0.2669 0.6758 0.028 Uiso calc 1
C C18 0.38308(8) 0.39533(8) 0.56223(9) 0.0235(2) Uani d 1
C C19 0.33979(9) 0.49308(8) 0.55907(10) 0.0272(2) Uani d 1
H H19 0.3453 0.5357 0.4846 0.033 Uiso calc 1
C C20 0.28830(8) 0.52852(8) 0.66516(10) 0.0255(2) Uani d 1
H H20 0.2585 0.5955 0.6622 0.031 Uiso calc 1
N N1 0.42225(8) 0.48875(8) 1.21728(9) 0.0297(2) Uani d 1
N N2 0.43322(9) 0.69661(8) 0.99112(10) 0.0383(2) Uani d 1
O O1 0.27537(6) 0.39555(6) 1.14083(7) 0.02776(17) Uani d 1
O O2 0.43199(7) 0.36270(6) 0.45510(7) 0.02998(18) Uani d 1
H H1N 0.4259(12) 0.4453(10) 1.2856(13) 0.042(4) Uiso d 1
H H2N 0.4767(11) 0.5317(10) 1.2069(14) 0.041(4) Uiso d 1
H H2O 0.4737(13) 0.3086(11) 0.4770(16) 0.057(5) Uiso d 1

loop_
_atom_site_aniso_label
_atom_site_aniso_U_11
_atom_site_aniso_U_22
_atom_site_aniso_U_33
_atom_site_aniso_U_12
_atom_site_aniso_U_13
_atom_site_aniso_U_23
C1 0.0230(5) 0.0260(5) 0.0232(5) 0.0009(4) 0.0073(4) -0.0010(4)
C2 0.0224(5) 0.0251(5) 0.0207(4) -0.0014(4) 0.0050(3) -0.0007(4)
C3 0.0210(4) 0.0223(4) 0.0217(4) 0.0009(3) 0.0037(3) 0.0003(3)
C4 0.0221(5) 0.0226(5) 0.0266(5) 0.0006(4) 0.0074(4) -0.0028(4)
C5 0.0226(5) 0.0257(5) 0.0312(5) 0.0012(4) 0.0080(4) -0.0073(4)
C6 0.0246(5) 0.0322(5) 0.0318(5) 0.0016(4) 0.0040(4) -0.0067(4)
C7 0.0281(5) 0.0410(6) 0.0370(6) 0.0051(5) 0.0009(4) -0.0108(5)
C8 0.0223(5) 0.0430(7) 0.0483(7) 0.0012(5) 0.0022(5) -0.0184(5)
C9 0.0251(5) 0.0330(6) 0.0529(7) -0.0045(4) 0.0130(5) -0.0159(5)
C10 0.0249(5) 0.0266(5) 0.0405(6) -0.0014(4) 0.0116(4) -0.0089(4)
C11 0.0317(5) 0.0279(5) 0.0477(7) -0.0057(4) 0.0164(5) -0.0007(5)
C12 0.0338(6) 0.0287(5) 0.0370(6) -0.0008(4) 0.0119(5) 0.0051(4)
C13 0.0237(5) 0.0250(5) 0.0293(5) 0.0004(4) 0.0075(4) -0.0004(4)
C14 0.0277(5) 0.0328(5) 0.0189(4) -0.0026(4) 0.0035(4) 0.0001(4)
C15 0.0190(4) 0.0237(5) 0.0204(4) -0.0002(3) 0.0020(3) -0.0005(3)
C16 0.0251(5) 0.0232(5) 0.0221(4) -0.0006(4) 0.0046(4) 0.0033(4)
C17 0.0251(5) 0.0206(4) 0.0258(5) 0.0017(4) 0.0045(4) 0.0009(4)
C18 0.0224(4) 0.0285(5) 0.0196(4) 0.0012(4) 0.0032(3) -0.0011(4)
C19 0.0308(5) 0.0294(5) 0.0215(5) 0.0051(4) 0.0045(4) 0.0067(4)
C20 0.0279(5) 0.0238(5) 0.0249(5) 0.0058(4) 0.0039(4) 0.0033(4)
N1 0.0284(5) 0.0386(5) 0.0218(4) -0.0026(4) 0.0020(3) 0.0042(4)
N2 0.0448(6) 0.0404(6) 0.0292(5) -0.0161(5) 0.0028(4) 0.0030(4)
O1 0.0269(4) 0.0280(4) 0.0285(4) -0.0009(3) 0.0036(3) 0.0063(3)
O2 0.0364(4) 0.0326(4) 0.0223(4) 0.0095(3) 0.0091(3) 0.0022(3)

loop_
_atom_type_symbol
_atom_type_description
_atom_type_scat_dispersion_real
_atom_type_scat_dispersion_imag
_atom_type_scat_source
C C 0.0033 0.0016 'International Tables Vol C Tables 4.2.6.8 and 6.1.1.4'
H H 0.0000 0.0000 'International Tables Vol C Tables 4.2.6.8 and 6.1.1.4'
N N 0.0061 0.0033 'International Tables Vol C Tables 4.2.6.8 and 6.1.1.4'
O O 0.0106 0.0060 'International Tables Vol C Tables 4.2.6.8 and 6.1.1.4'

loop_
_geom_angle_atom_site_label_1
_geom_angle_atom_site_label_2
_geom_angle_atom_site_label_3
_geom_angle
N1 C1 O1 111.01(9)
N1 C1 C2 127.23(10)
O1 C1 C2 121.75(9)
C1 C2 C14 117.94(9)
C1 C2 C3 122.99(9)
C14 C2 C3 119.07(8)
C4 C3 C2 109.14(8)
C4 C3 C15 112.06(8)
C2 C3 C15 110.69(8)
C4 C3 H3 108.3
C2 C3 H3 108.3
C15 C3 H3 108.3
C13 C4 C5 118.06(9)
C13 C4 C3 120.77(9)
C5 C4 C3 121.16(9)
C6 C5 C10 118.25(10)
C6 C5 C4 122.52(10)
C10 C5 C4 119.23(10)
C7 C6 C5 121.03(11)
C7 C6 H6 119.5
C5 C6 H6 119.5
C6 C7 C8 120.47(12)
C6 C7 H7 119.8
C8 C7 H7 119.8
C9 C8 C7 120.00(11)
C9 C8 H8 120.0
C7 C8 H8 120.0
C8 C9 C10 121.26(11)
C8 C9 H9 119.4
C10 C9 H9 119.4
C11 C10 C9 121.63(10)
C11 C10 C5 119.39(10)
C9 C10 C5 118.98(11)
C12 C11 C10 121.03(10)
C12 C11 H11 119.5
C10 C11 H11 119.5
C11 C12 C13 118.93(10)
C11 C12 H12 120.5
C13 C12 H12 120.5
C4 C13 O1 123.20(9)
C4 C13 C12 123.35(10)
O1 C13 C12 113.46(9)
N2 C14 C2 178.35(12)
C20 C15 C16 118.23(9)
C20 C15 C3 121.06(8)
C16 C15 C3 120.61(8)
C17 C16 C15 121.23(9)
C17 C16 H16 119.4
C15 C16 H16 119.4
C16 C17 C18 119.55(9)
C16 C17 H17 120.2
C18 C17 H17 120.2
O2 C18 C19 118.08(9)
O2 C18 C17 122.03(9)
C19 C18 C17 119.90(9)
C18 C19 C20 119.79(9)
C18 C19 H19 120.1
C20 C19 H19 120.1
C15 C20 C19 121.29(9)
C15 C20 H20 119.4
C19 C20 H20 119.4
C1 N1 H1N 117.9(9)
C1 N1 H2N 119.1(9)
H1N N1 H2N 122.1(13)
C1 O1 C13 118.57(8)
C18 O2 H2O 109.9(11)

loop_
_geom_bond_atom_site_label_1
_geom_bond_atom_site_label_2
_geom_bond_distance
C1 N1 1.3393(13)
C1 O1 1.3548(12)
C1 C2 1.3614(14)
C2 C14 1.4089(14)
C2 C3 1.5171(13)
C3 C4 1.5122(13)
C3 C15 1.5286(13)
C3 H3 1.0000
C4 C13 1.3661(14)
C4 C5 1.4351(14)
C5 C6 1.4180(15)
C5 C10 1.4250(15)
C6 C7 1.3765(15)
C6 H6 0.9500
C7 C8 1.4047(18)
C7 H7 0.9500
C8 C9 1.3636(19)
C8 H8 0.9500
C9 C10 1.4207(15)
C9 H9 0.9500
C10 C11 1.4162(17)
C11 C12 1.3612(17)
C11 H11 0.9500
C12 C13 1.4108(14)
C12 H12 0.9500
C13 O1 1.3937(12)
C14 N2 1.1492(14)
C15 C20 1.3887(13)
C15 C16 1.3948(13)
C16 C17 1.3883(13)
C16 H16 0.9500
C17 C18 1.3945(13)
C17 H17 0.9500
C18 O2 1.3693(11)
C18 C19 1.3864(14)
C19 C20 1.3892(14)
C19 H19 0.9500
C20 H20 0.9500
N1 H1N 0.896(12)
N1 H2N 0.883(12)
O2 H2O 0.885(13)

loop_
_geom_hbond_atom_site_label_D
_geom_hbond_atom_site_label_H
_geom_hbond_atom_site_label_A
_geom_hbond_site_symmetry_A
_geom_hbond_distance_DH
_geom_hbond_distance_HA
_geom_hbond_distance_DA
_geom_hbond_angle_DHA
_geom_hbond_publ_flag
N1 H1N O2 1_556 0.896(12) 2.029(12) 2.9191(12) 172.7(13) yes
O2 H2O N2 2_646 0.885(13) 1.858(14) 2.7403(12) 174.9(16) yes
N1 H2N Cg4 3_667 0.883(12) 2.547(14) 3.2340(11) 135.2(11) yes
C11 H11 Cg3 4_555 0.95 2.97 3.7610(13) 142 yes

loop_
_geom_torsion_atom_site_label_1
_geom_torsion_atom_site_label_2
_geom_torsion_atom_site_label_3
_geom_torsion_atom_site_label_4
_geom_torsion
N1 C1 C2 C14 -4.87(16)
O1 C1 C2 C14 173.97(9)
N1 C1 C2 C3 174.55(9)
O1 C1 C2 C3 -6.61(15)
C1 C2 C3 C4 18.81(13)
C14 C2 C3 C4 -161.78(9)
C1 C2 C3 C15 -104.97(10)
C14 C2 C3 C15 74.44(11)
C2 C3 C4 C13 -16.41(12)
C15 C3 C4 C13 106.56(10)
C2 C3 C4 C5 165.16(8)
C15 C3 C4 C5 -71.87(11)
C13 C4 C5 C6 178.20(9)
C3 C4 C5 C6 -3.33(14)
C13 C4 C5 C10 -1.40(14)
C3 C4 C5 C10 177.07(9)
C10 C5 C6 C7 0.61(15)
C4 C5 C6 C7 -178.99(10)
C5 C6 C7 C8 -1.03(16)
C6 C7 C8 C9 0.84(17)
C7 C8 C9 C10 -0.24(17)
C8 C9 C10 C11 179.16(10)
C8 C9 C10 C5 -0.17(16)
C6 C5 C10 C11 -179.35(9)
C4 C5 C10 C11 0.26(14)
C6 C5 C10 C9 -0.01(14)
C4 C5 C10 C9 179.60(9)
C9 C10 C11 C12 -178.64(10)
C5 C10 C11 C12 0.69(16)
C10 C11 C12 C13 -0.47(17)
C5 C4 C13 O1 -179.02(9)
C3 C4 C13 O1 2.51(15)
C5 C4 C13 C12 1.68(15)
C3 C4 C13 C12 -176.79(9)
C11 C12 C13 C4 -0.76(16)
C11 C12 C13 O1 179.88(9)
C4 C3 C15 C20 134.98(10)
C2 C3 C15 C20 -102.93(10)
C4 C3 C15 C16 -48.65(12)
C2 C3 C15 C16 73.44(11)
C20 C15 C16 C17 -0.56(14)
C3 C15 C16 C17 -177.04(9)
C15 C16 C17 C18 -0.08(15)
C16 C17 C18 O2 -179.34(9)
C16 C17 C18 C19 0.85(15)
O2 C18 C19 C20 179.21(9)
C17 C18 C19 C20 -0.97(16)
C16 C15 C20 C19 0.45(15)
C3 C15 C20 C19 176.91(9)
C18 C19 C20 C15 0.31(16)
N1 C1 O1 C13 169.17(8)
C2 C1 O1 C13 -9.84(14)
C4 C13 O1 C1 12.00(14)
C12 C13 O1 C1 -168.63(9)

_cod_database_fobs_code 2240896
